data_1542731
loop_
_publ_author_name
'Chen, Gen-Qiang'
'Fang, Wei'
'Wei, Yin'
'Tang, Xiang-Ying'
'Shi, Min'

_publ_section_title
;
 Divergent reaction pathways in gold-catalyzed cycloisomerization of
 1,5-enynes containing a cyclopropane ring: dramatic ortho substituent and
 temperature effects
;
_journal_issue 7
_journal_name_full 'Chem. Sci.'
_journal_page_first 4318
_journal_paper_doi 10.1039/C6SC00058D
_journal_volume 7
_journal_year 2016
_chemical_formula_sum 'C24 H18'
_chemical_formula_weight 306.38
_chemical_name_systematic
; 
 ? 
;
_space_group_crystal_system monoclinic
_space_group_IT_number 14
_space_group_name_Hall '-P 2yn'
_space_group_name_H-M_alt 'P 1 21/n 1'
_symmetry_space_group_name_Hall '-P 2yn'
_symmetry_space_group_name_H-M 'P 1 21/n 1'
_atom_sites_solution_hydrogens geom
_audit_creation_method SHELXL-2013
_audit_update_record
;
2014-11-26 deposited with the CCDC.
2016-03-04 downloaded from the CCDC.
;
_cell_angle_alpha 90
_cell_angle_beta 91.021(4)
_cell_angle_gamma 90
_cell_formula_units_Z 4
_cell_length_a 7.4014(12)
_cell_length_b 11.2513(18)
_cell_length_c 19.726(3)
_cell_measurement_reflns_used 899
_cell_measurement_temperature 293(2)
_cell_measurement_theta_max 39.694
_cell_measurement_theta_min 5.493
_cell_volume 1642.4(4)
_computing_cell_refinement 'Bruker SMART'
_computing_data_collection 'Bruker SMART'
_computing_data_reduction 'Bruker SHELXTL'
_computing_molecular_graphics 'Bruker SHELXTL'
_computing_publication_material 'Bruker SHELXTL'
_computing_structure_refinement 'SHELXL-2013 (Sheldrick, 2013)'
_computing_structure_solution 'Bruker SHELXTL'
_diffrn_ambient_temperature 293(2)
_diffrn_measured_fraction_theta_full 1.000
_diffrn_measured_fraction_theta_max 1.000
_diffrn_measurement_device_type 'CCD area detector'
_diffrn_measurement_method 'phi and omega scans'
_diffrn_radiation_type MoK\a
_diffrn_radiation_wavelength 0.71073
_diffrn_reflns_av_R_equivalents 0.0590
_diffrn_reflns_av_unetI/netI 0.0660
_diffrn_reflns_Laue_measured_fraction_full 1.000
_diffrn_reflns_Laue_measured_fraction_max 1.000
_diffrn_reflns_limit_h_max 8
_diffrn_reflns_limit_h_min -8
_diffrn_reflns_limit_k_max 13
_diffrn_reflns_limit_k_min -11
_diffrn_reflns_limit_l_max 23
_diffrn_reflns_limit_l_min -23
_diffrn_reflns_number 9365
_diffrn_reflns_point_group_measured_fraction_full 1.000
_diffrn_reflns_point_group_measured_fraction_max 1.000
_diffrn_reflns_theta_full 25.242
_diffrn_reflns_theta_max 25.496
_diffrn_reflns_theta_min 2.065
_exptl_absorpt_coefficient_mu 0.070
_exptl_absorpt_correction_T_max 0.7457
_exptl_absorpt_correction_T_min 0.6032
_exptl_absorpt_correction_type multi-scan
_exptl_absorpt_process_details sadabs
_exptl_crystal_colour colorless
_exptl_crystal_density_diffrn 1.239
_exptl_crystal_description prismatic
_exptl_crystal_F_000 648
_exptl_crystal_size_max 0.211
_exptl_crystal_size_mid 0.134
_exptl_crystal_size_min 0.056
_refine_diff_density_max 0.415
_refine_diff_density_min -0.227
_refine_diff_density_rms 0.041
_refine_ls_extinction_method none
_refine_ls_goodness_of_fit_ref 1.052
_refine_ls_hydrogen_treatment constr
_refine_ls_matrix_type full
_refine_ls_number_parameters 217
_refine_ls_number_reflns 3056
_refine_ls_number_restraints 1
_refine_ls_restrained_S_all 1.053
_refine_ls_R_factor_all 0.1389
_refine_ls_R_factor_gt 0.0744
_refine_ls_shift/su_max 0.000
_refine_ls_shift/su_mean 0.000
_refine_ls_structure_factor_coef Fsqd
_refine_ls_weighting_details 'w=1/[\s^2^(Fo^2^)+(0.0791P)^2^+0.6433P] where P=(Fo^2^+2Fc^2^)/3'
_refine_ls_weighting_scheme calc
_refine_ls_wR_factor_gt 0.1758
_refine_ls_wR_factor_ref 0.2087
_reflns_Friedel_coverage 0.000
_reflns_number_gt 1657
_reflns_number_total 3056
_reflns_threshold_expression 'I > 2\s(I)'
_cod_data_source_file c6sc00058d2.cif
_cod_data_source_block cd214691
_cod_depositor_comments 'Adding full bibliography for 1542730--1542732.cif.'
_cod_original_cell_volume 1642.4(5)
_cod_database_code 1542731
_shelx_space_group_comment
; 
The symmetry employed for this shelxl refinement is uniquely defined 
by the following loop, which should always be used as a source of 
symmetry information in preference to the above space-group names. 
They are only intended as comments. 
;
_shelxl_version_number 2013-4

loop_
_space_group_symop_operation_xyz
'x, y, z'
'-x+1/2, y+1/2, -z+1/2'
'-x, -y, -z'
'x-1/2, -y-1/2, z-1/2'

loop_
_atom_site_label
_atom_site_type_symbol
_atom_site_fract_x
_atom_site_fract_y
_atom_site_fract_z
_atom_site_U_iso_or_equiv
_atom_site_adp_type
_atom_site_occupancy
_atom_site_site_symmetry_order
_atom_site_calc_flag
_atom_site_refinement_flags_posn
_atom_site_refinement_flags_adp
C1 C 0.4846(5) 0.3143(3) 0.08232(17) 0.0543(9) Uani 1 1 d . .
C2 C 0.3405(5) 0.4015(3) 0.1109(2) 0.0684(11) Uani 1 1 d . .
H2A H 0.2826 0.4501 0.0762 0.082 Uiso 1 1 calc R U
H2B H 0.2509 0.3625 0.1385 0.082 Uiso 1 1 calc R U
C3 C 0.4846(6) 0.4683(3) 0.1526(2) 0.0770(12) Uani 1 1 d . .
H3A H 0.4789 0.5541 0.1480 0.092 Uiso 1 1 calc R U
H3B H 0.4922 0.4447 0.1998 0.092 Uiso 1 1 calc R U
C4 C 0.6207(6) 0.4106(3) 0.1088(2) 0.0713(11) Uani 1 1 d . .
C5 C 0.7695(6) 0.4348(3) 0.0789(2) 0.0680(11) Uani 1 1 d . .
H5 H 0.8422 0.4977 0.0931 0.082 Uiso 1 1 calc R U
C6 C 0.8208(6) 0.3592(4) 0.0211(2) 0.0853(13) Uani 1 1 d . U
H6 H 0.9408 0.3564 0.0080 0.102 Uiso 1 1 calc R U
C7 C 0.6979(6) 0.2955(3) -0.01230(19) 0.0669(10) Uani 1 1 d . U
H7 H 0.7343 0.2493 -0.0487 0.080 Uiso 1 1 calc R U
C8 C 0.5033(6) 0.2948(4) 0.0062(2) 0.0751(12) Uani 1 1 d . .
H8A H 0.4493 0.2193 -0.0065 0.090 Uiso 1 1 calc R U
H8B H 0.4397 0.3572 -0.0183 0.090 Uiso 1 1 calc R U
C9 C 0.4970(4) 0.1976(3) 0.12122(16) 0.0473(8) Uani 1 1 d . .
C10 C 0.6525(5) 0.1687(3) 0.15742(16) 0.0511(9) Uani 1 1 d . .
H10 H 0.7491 0.2216 0.1574 0.061 Uiso 1 1 calc R U
C11 C 0.6695(5) 0.0641(3) 0.19366(16) 0.0546(9) Uani 1 1 d . .
H11 H 0.7758 0.0488 0.2179 0.066 Uiso 1 1 calc R U
C12 C 0.5300(5) -0.0184(3) 0.19446(16) 0.0530(9) Uani 1 1 d . .
C13 C 0.3699(4) 0.0065(3) 0.15702(15) 0.0475(8) Uani 1 1 d . .
C14 C 0.3524(4) 0.1152(3) 0.11968(15) 0.0471(8) Uani 1 1 d . .
C15 C 0.1872(5) 0.1353(3) 0.08325(17) 0.0562(9) Uani 1 1 d . .
H15 H 0.1722 0.2062 0.0595 0.067 Uiso 1 1 calc R U
C16 C 0.0521(5) 0.0551(3) 0.08203(19) 0.0629(10) Uani 1 1 d . .
H16 H -0.0531 0.0717 0.0573 0.076 Uiso 1 1 calc R U
C17 C 0.0669(5) -0.0551(3) 0.11797(18) 0.0593(10) Uani 1 1 d . .
C18 C 0.2268(5) -0.0769(3) 0.15588(16) 0.0533(9) Uani 1 1 d . .
C19 C 0.2458(6) -0.1863(3) 0.19311(19) 0.0655(11) Uani 1 1 d . .
C20 C 0.1044(8) -0.2667(4) 0.1904(2) 0.0843(14) Uani 1 1 d . .
H20 H 0.1145 -0.3377 0.2143 0.101 Uiso 1 1 calc R U
C21 C -0.0485(7) -0.2444(4) 0.1537(3) 0.0891(15) Uani 1 1 d . .
H21 H -0.1408 -0.3005 0.1530 0.107 Uiso 1 1 calc R U
C22 C -0.0705(6) -0.1399(4) 0.1172(2) 0.0785(13) Uani 1 1 d . .
H22 H -0.1765 -0.1264 0.0924 0.094 Uiso 1 1 calc R U
C23 C 0.5428(6) -0.1273(3) 0.23141(18) 0.0672(11) Uani 1 1 d . .
H23 H 0.6476 -0.1432 0.2565 0.081 Uiso 1 1 calc R U
C24 C 0.4090(7) -0.2070(3) 0.2310(2) 0.0725(12) Uani 1 1 d . .
H24 H 0.4222 -0.2769 0.2558 0.087 Uiso 1 1 calc R U

loop_
_atom_site_aniso_label
_atom_site_aniso_U_11
_atom_site_aniso_U_22
_atom_site_aniso_U_33
_atom_site_aniso_U_23
_atom_site_aniso_U_13
_atom_site_aniso_U_12
C1 0.061(2) 0.0456(19) 0.056(2) 0.0117(16) -0.0024(17) -0.0027(17)
C2 0.073(3) 0.054(2) 0.079(3) 0.016(2) 0.004(2) 0.009(2)
C3 0.124(4) 0.045(2) 0.062(2) -0.0141(18) 0.011(2) 0.005(2)
C4 0.085(3) 0.059(2) 0.069(3) 0.008(2) -0.001(2) 0.002(2)
C5 0.079(3) 0.055(2) 0.069(3) 0.008(2) 0.001(2) -0.011(2)
C6 0.089(3) 0.079(3) 0.089(3) 0.019(2) 0.006(2) 0.002(2)
C7 0.084(3) 0.057(2) 0.061(2) 0.0065(18) 0.0162(19) 0.0117(19)
C8 0.091(3) 0.067(3) 0.067(3) 0.019(2) 0.006(2) 0.011(2)
C9 0.050(2) 0.0454(18) 0.0466(19) 0.0001(15) -0.0012(15) 0.0014(16)
C10 0.052(2) 0.049(2) 0.052(2) -0.0031(16) -0.0012(16) 0.0019(16)
C11 0.054(2) 0.056(2) 0.053(2) -0.0005(17) -0.0067(16) 0.0127(18)
C12 0.070(2) 0.044(2) 0.0446(19) -0.0005(15) 0.0035(17) 0.0131(18)
C13 0.058(2) 0.0438(19) 0.0411(18) -0.0035(14) 0.0104(16) 0.0042(16)
C14 0.058(2) 0.0412(18) 0.0419(18) 0.0018(15) 0.0009(15) 0.0051(16)
C15 0.054(2) 0.052(2) 0.062(2) 0.0037(17) -0.0072(18) 0.0052(18)
C16 0.045(2) 0.075(3) 0.069(2) -0.010(2) -0.0034(17) 0.0045(19)
C17 0.063(2) 0.052(2) 0.063(2) -0.0137(18) 0.017(2) -0.0080(19)
C18 0.067(2) 0.045(2) 0.049(2) -0.0064(16) 0.0188(18) 0.0011(18)
C19 0.094(3) 0.045(2) 0.058(2) -0.0062(18) 0.035(2) -0.007(2)
C20 0.111(4) 0.059(3) 0.085(3) -0.001(2) 0.045(3) -0.006(3)
C21 0.101(4) 0.061(3) 0.108(4) -0.019(3) 0.051(3) -0.028(3)
C22 0.069(3) 0.077(3) 0.090(3) -0.032(3) 0.020(2) -0.016(2)
C23 0.087(3) 0.055(2) 0.060(2) 0.0086(19) 0.003(2) 0.020(2)
C24 0.108(4) 0.048(2) 0.062(2) 0.0139(19) 0.018(2) 0.010(2)

loop_
_atom_type_symbol
_atom_type_description
_atom_type_scat_dispersion_real
_atom_type_scat_dispersion_imag
_atom_type_scat_source
C C 0.0033 0.0016 'International Tables Vol C Tables 4.2.6.8 and 6.1.1.4'
H H 0.0000 0.0000 'International Tables Vol C Tables 4.2.6.8 and 6.1.1.4'

loop_
_geom_angle_atom_site_label_1
_geom_angle_atom_site_label_2
_geom_angle_atom_site_label_3
_geom_angle
C9 C1 C8 111.5(3)
C9 C1 C2 113.3(3)
C8 C1 C2 121.3(3)
C9 C1 C4 113.3(3)
C8 C1 C4 111.1(3)
C2 C1 C4 83.3(3)
C3 C2 C1 91.6(3)
C3 C2 H2A 113.4
C1 C2 H2A 113.4
C3 C2 H2B 113.4
C1 C2 H2B 113.4
H2A C2 H2B 110.7
C4 C3 C2 87.0(3)
C4 C3 H3A 114.2
C2 C3 H3A 114.2
C4 C3 H3B 114.2
C2 C3 H3B 114.2
H3A C3 H3B 111.3
C5 C4 C3 140.1(4)
C5 C4 C1 123.0(4)
C3 C4 C1 93.3(3)
C4 C5 C6 117.8(4)
C4 C5 H5 121.1
C6 C5 H5 121.1
C7 C6 C5 120.8(4)
C7 C6 H6 119.6
C5 C6 H6 119.6
C6 C7 C8 122.5(4)
C6 C7 H7 118.7
C8 C7 H7 118.7
C7 C8 C1 110.2(3)
C7 C8 H8A 109.6
C1 C8 H8A 109.6
C7 C8 H8B 109.6
C1 C8 H8B 109.6
H8A C8 H8B 108.1
C10 C9 C14 118.6(3)
C10 C9 C1 120.4(3)
C14 C9 C1 121.0(3)
C11 C10 C9 122.3(3)
C11 C10 H10 118.8
C9 C10 H10 118.8
C10 C11 C12 121.0(3)
C10 C11 H11 119.5
C12 C11 H11 119.5
C11 C12 C13 118.5(3)
C11 C12 C23 122.5(4)
C13 C12 C23 119.0(3)
C12 C13 C18 119.8(3)
C12 C13 C14 120.4(3)
C18 C13 C14 119.8(3)
C9 C14 C15 123.2(3)
C9 C14 C13 119.1(3)
C15 C14 C13 117.7(3)
C16 C15 C14 122.2(3)
C16 C15 H15 118.9
C14 C15 H15 118.9
C15 C16 C17 121.4(4)
C15 C16 H16 119.3
C17 C16 H16 119.3
C22 C17 C18 119.5(4)
C22 C17 C16 122.5(4)
C18 C17 C16 118.0(3)
C17 C18 C13 121.0(3)
C17 C18 C19 119.5(3)
C13 C18 C19 119.5(4)
C20 C19 C24 123.1(4)
C20 C19 C18 118.2(4)
C24 C19 C18 118.7(4)
C21 C20 C19 121.6(4)
C21 C20 H20 119.2
C19 C20 H20 119.2
C20 C21 C22 121.5(4)
C20 C21 H21 119.2
C22 C21 H21 119.2
C21 C22 C17 119.7(5)
C21 C22 H22 120.2
C17 C22 H22 120.2
C24 C23 C12 122.0(4)
C24 C23 H23 119.0
C12 C23 H23 119.0
C23 C24 C19 120.9(4)
C23 C24 H24 119.5
C19 C24 H24 119.5

loop_
_geom_bond_atom_site_label_1
_geom_bond_atom_site_label_2
_geom_bond_distance
C1 C9 1.523(4)
C1 C8 1.526(5)
C1 C2 1.561(5)
C1 C4 1.564(5)
C2 C3 1.532(5)
C2 H2A 0.9700
C2 H2B 0.9700
C3 C4 1.487(5)
C3 H3A 0.9700
C3 H3B 0.9700
C4 C5 1.288(5)
C5 C6 1.477(6)
C5 H5 0.9300
C6 C7 1.325(6)
C6 H6 0.9300
C7 C8 1.492(5)
C7 H7 0.9300
C8 H8A 0.9700
C8 H8B 0.9700
C9 C10 1.382(4)
C9 C14 1.416(4)
C10 C11 1.381(4)
C10 H10 0.9300
C11 C12 1.389(5)
C11 H11 0.9300
C12 C13 1.413(4)
C12 C23 1.428(5)
C13 C18 1.415(4)
C13 C14 1.432(4)
C14 C15 1.425(4)
C15 C16 1.346(5)
C15 H15 0.9300
C16 C17 1.432(5)
C16 H16 0.9300
C17 C22 1.394(5)
C17 C18 1.410(5)
C18 C19 1.439(5)
C19 C20 1.383(6)
C19 C24 1.429(6)
C20 C21 1.356(6)
C20 H20 0.9300
C21 C22 1.387(6)
C21 H21 0.9300
C22 H22 0.9300
C23 C24 1.336(5)
C23 H23 0.9300
C24 H24 0.9300

loop_
_geom_torsion_atom_site_label_1
_geom_torsion_atom_site_label_2
_geom_torsion_atom_site_label_3
_geom_torsion_atom_site_label_4
_geom_torsion
C9 C1 C2 C3 96.6(3)
C8 C1 C2 C3 -126.6(3)
C4 C1 C2 C3 -16.0(3)
C1 C2 C3 C4 16.7(3)
C2 C3 C4 C5 140.0(6)
C2 C3 C4 C1 -16.7(3)
C9 C1 C4 C5 101.5(4)
C8 C1 C4 C5 -24.9(5)
C2 C1 C4 C5 -146.0(4)
C9 C1 C4 C3 -96.1(3)
C8 C1 C4 C3 137.5(3)
C2 C1 C4 C3 16.5(3)
C3 C4 C5 C6 -158.4(5)
C1 C4 C5 C6 -6.4(6)
C4 C5 C6 C7 20.9(6)
C5 C6 C7 C8 -0.6(6)
C6 C7 C8 C1 -30.8(5)
C9 C1 C8 C7 -86.8(4)
C2 C1 C8 C7 135.7(3)
C4 C1 C8 C7 40.6(4)
C8 C1 C9 C10 104.4(4)
C2 C1 C9 C10 -114.5(3)
C4 C1 C9 C10 -21.8(4)
C8 C1 C9 C14 -73.9(4)
C2 C1 C9 C14 67.2(4)
C4 C1 C9 C14 159.9(3)
C14 C9 C10 C11 -1.9(5)
C1 C9 C10 C11 179.7(3)
C9 C10 C11 C12 1.0(5)
C10 C11 C12 C13 0.3(5)
C10 C11 C12 C23 -179.9(3)
C11 C12 C13 C18 178.9(3)
C23 C12 C13 C18 -0.9(4)
C11 C12 C13 C14 -0.5(4)
C23 C12 C13 C14 179.7(3)
C10 C9 C14 C15 -179.2(3)
C1 C9 C14 C15 -0.8(5)
C10 C9 C14 C13 1.7(4)
C1 C9 C14 C13 180.0(3)
C12 C13 C14 C9 -0.5(4)
C18 C13 C14 C9 -179.8(3)
C12 C13 C14 C15 -179.7(3)
C18 C13 C14 C15 0.9(4)
C9 C14 C15 C16 179.4(3)
C13 C14 C15 C16 -1.4(5)
C14 C15 C16 C17 0.5(5)
C15 C16 C17 C22 -179.7(3)
C15 C16 C17 C18 1.0(5)
C22 C17 C18 C13 179.2(3)
C16 C17 C18 C13 -1.5(5)
C22 C17 C18 C19 0.1(5)
C16 C17 C18 C19 179.5(3)
C12 C13 C18 C17 -178.9(3)
C14 C13 C18 C17 0.5(4)
C12 C13 C18 C19 0.2(4)
C14 C13 C18 C19 179.5(3)
C17 C18 C19 C20 -0.2(5)
C13 C18 C19 C20 -179.3(3)
C17 C18 C19 C24 179.8(3)
C13 C18 C19 C24 0.7(5)
C24 C19 C20 C21 -179.8(4)
C18 C19 C20 C21 0.2(6)
C19 C20 C21 C22 0.0(7)
C20 C21 C22 C17 -0.1(6)
C18 C17 C22 C21 0.0(5)
C16 C17 C22 C21 -179.3(3)
C11 C12 C23 C24 -179.0(3)
C13 C12 C23 C24 0.8(5)
C12 C23 C24 C19 0.1(6)
C20 C19 C24 C23 179.1(3)
C18 C19 C24 C23 -0.9(5)
